data_2105295
loop_
_publ_author_name
'Lamberts, Kevin'
'Englert, Ulli'

_publ_section_title
;
 Structures from Mn<i>X</i>~2~ and proline: isomorphous racemic compounds
 and a series of chiral non-isomorphous chain polymers
;
_journal_coeditor_code GP5056
_journal_issue 6
_journal_name_full 'Acta Crystallographica Section B'
_journal_page_first 610
_journal_page_last 618
_journal_paper_doi 10.1107/S0108768112043996
_journal_volume 68
_journal_year 2012
_chemical_formula_moiety 'C10 H22 Cl2 Mn N2 O6'
_chemical_formula_sum 'C10 H22 Cl2 Mn N2 O6'
_chemical_formula_weight 392.14
_chemical_name_systematic
;
 ?
;
_space_group_IT_number 14
_symmetry_cell_setting monoclinic
_symmetry_space_group_name_Hall '-P 2ybc'
_symmetry_space_group_name_H-M 'P 1 21/c 1'
_atom_sites_solution_hydrogens geom
_atom_sites_solution_primary direct
_atom_sites_solution_secondary difmap
_audit_creation_method SHELXL-97
_cell_angle_alpha 90.00
_cell_angle_beta 107.704(4)
_cell_angle_gamma 90.00
_cell_formula_units_Z 2
_cell_length_a 9.124(3)
_cell_length_b 9.034(3)
_cell_length_c 10.001(3)
_cell_measurement_reflns_used 2761
_cell_measurement_temperature 100(2)
_cell_measurement_theta_max 26.42
_cell_measurement_theta_min 2.34
_cell_volume 785.3(4)
_computing_structure_refinement 'SHELXL-97 (Sheldrick, 1997)'
_computing_structure_solution 'SHELXS-97 (Sheldrick, 1990)'
_diffrn_ambient_temperature 100(2)
_diffrn_measured_fraction_theta_full 0.999
_diffrn_measured_fraction_theta_max 0.999
_diffrn_measurement_device_type 'Bruker D8 goniometer with SMART APEX CCD detector'
_diffrn_measurement_method 'omega scans'
_diffrn_radiation_monochromator 'multi layer optics'
_diffrn_radiation_source microsource
_diffrn_radiation_type MoK\a
_diffrn_radiation_wavelength 0.71073
_diffrn_reflns_av_R_equivalents 0.0452
_diffrn_reflns_av_sigmaI/netI 0.0309
_diffrn_reflns_limit_h_max 11
_diffrn_reflns_limit_h_min -11
_diffrn_reflns_limit_k_max 11
_diffrn_reflns_limit_k_min -11
_diffrn_reflns_limit_l_max 12
_diffrn_reflns_limit_l_min -12
_diffrn_reflns_number 8789
_diffrn_reflns_theta_full 26.50
_diffrn_reflns_theta_max 26.50
_diffrn_reflns_theta_min 2.34
_exptl_absorpt_coefficient_mu 1.207
_exptl_absorpt_correction_T_max 0.7943
_exptl_absorpt_correction_T_min 0.7134
_exptl_absorpt_correction_type multi-scan
_exptl_absorpt_process_details SADABS
_exptl_crystal_colour colorless
_exptl_crystal_density_diffrn 1.659
_exptl_crystal_density_method 'not measured'
_exptl_crystal_description block
_exptl_crystal_F_000 406
_exptl_crystal_size_max 0.30
_exptl_crystal_size_mid 0.20
_exptl_crystal_size_min 0.20
_refine_diff_density_max 0.537
_refine_diff_density_min -0.224
_refine_ls_extinction_method none
_refine_ls_goodness_of_fit_ref 1.029
_refine_ls_hydrogen_treatment mixed
_refine_ls_matrix_type full
_refine_ls_number_parameters 139
_refine_ls_number_reflns 1630
_refine_ls_number_restraints 3
_refine_ls_restrained_S_all 1.029
_refine_ls_R_factor_all 0.0327
_refine_ls_R_factor_gt 0.0278
_refine_ls_shift/su_max 0.001
_refine_ls_shift/su_mean 0.000
_refine_ls_structure_factor_coef Fsqd
_refine_ls_weighting_details 'calc w=1/[\s^2^(Fo^2^)+(0.0370P)^2^+0.3000P] where P=(Fo^2^+2Fc^2^)/3'
_refine_ls_weighting_scheme calc
_refine_ls_wR_factor_gt 0.0687
_refine_ls_wR_factor_ref 0.0714
_reflns_number_gt 1445
_reflns_number_total 1630
_reflns_threshold_expression >2sigma(I)
_cod_data_source_file gp5056.cif
_cod_data_source_block 2a
_cod_original_cell_volume 785.2(4)
_cod_original_sg_symbol_H-M 'P 21/c'
_cod_database_code 2105295
_cod_database_fobs_code 2105295

loop_
_symmetry_equiv_pos_as_xyz
'x, y, z'
'-x, y+1/2, -z+1/2'
'-x, -y, -z'
'x, -y-1/2, z-1/2'

loop_
_atom_site_type_symbol
_atom_site_label
_atom_site_fract_x
_atom_site_fract_y
_atom_site_fract_z
_atom_site_U_iso_or_equiv
_atom_site_adp_type
_atom_site_calc_flag
_atom_site_refinement_flags
_atom_site_occupancy
_atom_site_symmetry_multiplicity
_atom_site_disorder_assembly
_atom_site_disorder_group
Mn Mn1 0.0000 0.5000 0.5000 0.01557(13) Uani d S 1 2 . .
Cl Cl1 0.20028(5) 0.33207(5) 0.44130(5) 0.01996(14) Uani d . 1 1 . .
O O3 0.07612(17) 0.42942(16) 0.71773(15) 0.0219(3) Uani d D 1 1 . .
H H5A 0.100(3) 0.352(2) 0.750(3) 0.034(7) Uiso d D 1 1 . .
H H5B 0.103(3) 0.488(3) 0.776(3) 0.044(9) Uiso d D 1 1 . .
O O1 0.16308(15) 0.68153(14) 0.57041(13) 0.0200(3) Uani d . 1 1 . .
O O2 0.12745(18) 0.84199(15) 0.39323(14) 0.0288(3) Uani d . 1 1 . .
C C1 0.1641(2) 0.8090(2) 0.52060(19) 0.0175(4) Uani d . 1 1 B .
C C2 0.2192(2) 0.9373(2) 0.62190(19) 0.0196(4) Uani d . 1 1 . .
H H2 0.1368 1.0146 0.5991 0.024 Uiso calc R 1 1 A 1
C C3A 0.3612(13) 1.0081(13) 0.6280(14) 0.0231(19) Uani d P 0.510(8) 1 B 1
H H3AA 0.3682 1.1074 0.6715 0.028 Uiso calc PR 0.510(8) 1 B 1
H H3BA 0.3728 1.0182 0.5332 0.028 Uiso calc PR 0.510(8) 1 B 1
C C4A 0.4827(4) 0.9032(6) 0.7194(5) 0.0268(14) Uani d P 0.510(8) 1 B 1
H H4AA 0.5782 0.9575 0.7684 0.032 Uiso calc PR 0.510(8) 1 B 1
H H4BA 0.5076 0.8233 0.6621 0.032 Uiso calc PR 0.510(8) 1 B 1
C C5A 0.4064(17) 0.8404(12) 0.8244(14) 0.0243(19) Uani d P 0.510(8) 1 B 1
H H5AA 0.4129 0.7309 0.8277 0.029 Uiso calc PR 0.510(8) 1 B 1
H H5BA 0.4559 0.8800 0.9198 0.029 Uiso calc PR 0.510(8) 1 B 1
C C3B 0.3940(13) 0.9766(13) 0.6176(15) 0.0215(19) Uani d P 0.490(8) 1 B 2
H H3AB 0.4370 0.8942 0.5760 0.026 Uiso calc PR 0.490(8) 1 B 2
H H3BB 0.3944 1.0679 0.5629 0.026 Uiso calc PR 0.490(8) 1 B 2
C C4B 0.4841(5) 0.9982(6) 0.7710(5) 0.0262(14) Uani d P 0.490(8) 1 B 2
H H4AB 0.5954 0.9815 0.7871 0.031 Uiso calc PR 0.490(8) 1 B 2
H H4BB 0.4688 1.0992 0.8029 0.031 Uiso calc PR 0.490(8) 1 B 2
C C5B 0.4183(18) 0.8840(12) 0.8449(15) 0.025(2) Uani d P 0.490(8) 1 B 2
H H5AB 0.4415 0.9084 0.9457 0.030 Uiso calc PR 0.490(8) 1 B 2
H H5BB 0.4603 0.7847 0.8359 0.030 Uiso calc PR 0.490(8) 1 B 2
N N1 0.24476(19) 0.88961(19) 0.77046(16) 0.0189(3) Uani d D 1 1 B .
H H1A 0.219(2) 0.965(2) 0.818(2) 0.023 Uiso d D 1 1 . .
H H1B 0.185(2) 0.812(2) 0.773(2) 0.023 Uiso d D 1 1 . .

loop_
_atom_site_aniso_label
_atom_site_aniso_U_11
_atom_site_aniso_U_22
_atom_site_aniso_U_33
_atom_site_aniso_U_12
_atom_site_aniso_U_13
_atom_site_aniso_U_23
Mn1 0.0189(2) 0.0116(2) 0.0147(2) -0.00210(15) 0.00279(16) -0.00012(15)
Cl1 0.0235(3) 0.0145(2) 0.0197(2) 0.00172(17) 0.00328(18) -0.00027(17)
O3 0.0335(8) 0.0120(7) 0.0165(7) 0.0004(6) 0.0020(6) 0.0001(6)
O1 0.0239(7) 0.0131(7) 0.0201(7) -0.0044(5) 0.0025(5) 0.0012(5)
O2 0.0500(10) 0.0160(7) 0.0180(7) -0.0009(7) 0.0070(7) 0.0008(6)
C1 0.0181(9) 0.0146(9) 0.0194(9) -0.0005(7) 0.0050(7) -0.0010(7)
C2 0.0242(10) 0.0135(9) 0.0180(9) 0.0015(8) 0.0017(8) 0.0008(7)
C3A 0.021(5) 0.022(4) 0.025(3) -0.002(3) 0.007(3) 0.004(3)
C4A 0.014(2) 0.031(3) 0.032(3) -0.0008(17) 0.0020(17) 0.002(2)
C5A 0.022(4) 0.026(5) 0.022(4) -0.001(4) 0.002(3) 0.003(4)
C3B 0.015(5) 0.023(5) 0.027(3) -0.009(3) 0.008(3) -0.002(3)
C4B 0.020(2) 0.028(3) 0.026(2) -0.0072(18) 0.0017(17) 0.000(2)
C5B 0.016(3) 0.029(6) 0.022(4) -0.003(4) -0.006(3) 0.002(4)
N1 0.0217(8) 0.0173(8) 0.0169(8) 0.0006(7) 0.0048(7) -0.0024(7)

loop_
_atom_type_symbol
_atom_type_description
_atom_type_scat_dispersion_real
_atom_type_scat_dispersion_imag
_atom_type_scat_source
C C 0.0033 0.0016 'International Tables Vol C Tables 4.2.6.8 and 6.1.1.4'
H H 0.0000 0.0000 'International Tables Vol C Tables 4.2.6.8 and 6.1.1.4'
N N 0.0061 0.0033 'International Tables Vol C Tables 4.2.6.8 and 6.1.1.4'
O O 0.0106 0.0060 'International Tables Vol C Tables 4.2.6.8 and 6.1.1.4'
Cl Cl 0.1484 0.1585 'International Tables Vol C Tables 4.2.6.8 and 6.1.1.4'
Mn Mn 0.3368 0.7283 'International Tables Vol C Tables 4.2.6.8 and 6.1.1.4'

loop_
_geom_angle_atom_site_label_1
_geom_angle_atom_site_label_2
_geom_angle_atom_site_label_3
_geom_angle_site_symmetry_1
_geom_angle_site_symmetry_3
_geom_angle
O3 Mn1 O3 3_566 . 180.0
O3 Mn1 O1 3_566 . 94.69(5)
O3 Mn1 O1 . . 85.31(5)
O3 Mn1 O1 3_566 3_566 85.30(5)
O3 Mn1 O1 . 3_566 94.69(5)
O1 Mn1 O1 . 3_566 180.0
O3 Mn1 Cl1 3_566 3_566 91.31(4)
O3 Mn1 Cl1 . 3_566 88.69(4)
O1 Mn1 Cl1 . 3_566 86.87(4)
O1 Mn1 Cl1 3_566 3_566 93.13(4)
O3 Mn1 Cl1 3_566 . 88.69(4)
O3 Mn1 Cl1 . . 91.31(4)
O1 Mn1 Cl1 . . 93.13(4)
O1 Mn1 Cl1 3_566 . 86.87(4)
Cl1 Mn1 Cl1 3_566 . 179.9990(10)
Mn1 O3 H5A . . 130.8(19)
Mn1 O3 H5B . . 120(2)
H5A O3 H5B . . 108(3)
C1 O1 Mn1 . . 130.38(12)
O2 C1 O1 . . 126.18(17)
O2 C1 C2 . . 115.41(16)
O1 C1 C2 . . 118.39(16)
C3A C2 N1 . . 102.8(6)
C3A C2 C1 . . 118.7(4)
N1 C2 C1 . . 111.24(15)
C3A C2 C3B . . 14.6(6)
N1 C2 C3B . . 103.2(5)
C1 C2 C3B . . 105.8(4)
C3A C2 H2 . . 107.9
N1 C2 H2 . . 107.9
C1 C2 H2 . . 107.9
C3B C2 H2 . . 120.7
C2 C3A C4A . . 103.4(8)
C2 C3A H3AA . . 111.1
C4A C3A H3AA . . 111.1
C2 C3A H3BA . . 111.1
C4A C3A H3BA . . 111.1
H3AA C3A H3BA . . 109.1
C3A C4A C5A . . 103.9(8)
C3A C4A H4AA . . 111.0
C5A C4A H4AA . . 111.0
C3A C4A H4BA . . 111.0
C5A C4A H4BA . . 111.0
H4AA C4A H4BA . . 109.0
N1 C5A C4A . . 104.4(9)
N1 C5A H5AA . . 110.9
C4A C5A H5AA . . 110.9
N1 C5A H5BA . . 110.9
C4A C5A H5BA . . 110.9
H5AA C5A H5BA . . 108.9
C4B C3B C2 . . 103.4(7)
C4B C3B H3AB . . 111.1
C2 C3B H3AB . . 111.1
C4B C3B H3BB . . 111.1
C2 C3B H3BB . . 111.1
H3AB C3B H3BB . . 109.0
C5B C4B C3B . . 103.6(7)
C5B C4B H4AB . . 111.0
C3B C4B H4AB . . 111.0
C5B C4B H4BB . . 111.0
C3B C4B H4BB . . 111.0
H4AB C4B H4BB . . 109.0
C4B C5B N1 . . 104.4(9)
C4B C5B H5AB . . 110.9
N1 C5B H5AB . . 110.9
C4B C5B H5BB . . 110.9
N1 C5B H5BB . . 110.9
H5AB C5B H5BB . . 108.9
C5A N1 C2 . . 106.7(6)
C5A N1 C5B . . 16.8(5)
C2 N1 C5B . . 108.5(6)
C5A N1 H1A . . 115.4(15)
C2 N1 H1A . . 108.6(14)
C5B N1 H1A . . 99.7(15)
C5A N1 H1B . . 107.6(15)
C2 N1 H1B . . 109.9(14)
C5B N1 H1B . . 120.6(15)
H1A N1 H1B . . 109(2)

loop_
_geom_bond_atom_site_label_1
_geom_bond_atom_site_label_2
_geom_bond_site_symmetry_2
_geom_bond_distance
Mn1 O3 3_566 2.1704(15)
Mn1 O3 . 2.1704(15)
Mn1 O1 . 2.1820(13)
Mn1 O1 3_566 2.1820(13)
Mn1 Cl1 3_566 2.5763(7)
Mn1 Cl1 . 2.5763(7)
O3 H5A . 0.774(19)
O3 H5B . 0.77(2)
O1 C1 . 1.256(2)
O2 C1 . 1.251(2)
C1 C2 . 1.521(3)
C2 C3A . 1.429(13)
C2 N1 . 1.496(2)
C2 C3B . 1.647(12)
C2 H2 . 1.0000
C3A C4A . 1.532(13)
C3A H3AA . 0.9900
C3A H3BA . 0.9900
C4A C5A . 1.535(15)
C4A H4AA . 0.9900
C4A H4BA . 0.9900
C5A N1 . 1.476(15)
C5A H5AA . 0.9900
C5A H5BA . 0.9900
C3B C4B . 1.516(15)
C3B H3AB . 0.9900
C3B H3BB . 0.9900
C4B C5B . 1.496(15)
C4B H4AB . 0.9900
C4B H4BB . 0.9900
C5B N1 . 1.532(15)
C5B H5AB . 0.9900
C5B H5BB . 0.9900
N1 H1A . 0.903(16)
N1 H1B . 0.890(16)
